data_7003825
loop_
_publ_author_name
'Abu-Youssef, Morsy A. M.'
'Escuer, Albert'
'Mautner, Franz A.'
'\"Ohrstr\"om, Lars'

_publ_section_title
;
 An unusual 3D-topology and dominant ferromagnetic couplings in two
 Cu(ii)--azide coordination polymers
;
_journal_issue 27
_journal_name_full 'Dalton Transactions'
_journal_page_first 3553
_journal_page_last 3558
_journal_paper_doi 10.1039/b800022k
_journal_year 2008
_chemical_formula_moiety 'C10 H8 Br2 Cu2 N14'
_chemical_formula_sum 'C10 H8 Br2 Cu2 N14'
_chemical_formula_weight 611.20
_chemical_name_common (Cu(4-Brpy)(N3)2)n
_chemical_name_systematic
;
?
;
_space_group_IT_number 15
_symmetry_cell_setting monoclinic
_symmetry_space_group_name_Hall '-I 2ya'
_symmetry_space_group_name_H-M 'I 1 2/a 1'
_atom_sites_solution_hydrogens geom
_atom_sites_solution_primary direct
_atom_sites_solution_secondary difmap
_audit_creation_method SHELXL
_cell_angle_alpha 90.00
_cell_angle_beta 94.39(3)
_cell_angle_gamma 90.00
_cell_formula_units_Z 8
_cell_length_a 15.925(4)
_cell_length_b 9.367(2)
_cell_length_c 24.765(6)
_cell_measurement_reflns_used 39
_cell_measurement_temperature 100(2)
_cell_measurement_theta_max 15.1
_cell_measurement_theta_min 5.6
_cell_volume 3683.3(15)
_computing_molecular_graphics 'SHELXTL/PC v.5.03 (Siemens Ind. Aut.)'
_computing_publication_material 'SHELXTL/PC v.5.03 (Siemens Ind. Aut.)'
_computing_structure_refinement 'SHELXL-93 (Sheldrick, 1993)'
_computing_structure_solution 'SHELXS-86 (Sheldrick, 1990)'
_diffrn_ambient_temperature 100(2)
_diffrn_measured_fraction_theta_full 1.00
_diffrn_measured_fraction_theta_max 1.00
_diffrn_measurement_device 'mod. STOE 4-circle diffractometer'
_diffrn_measurement_method \w-scans
_diffrn_radiation_monochromator graphite
_diffrn_radiation_source 'fine-focus sealed tube'
_diffrn_radiation_type MoK\a
_diffrn_radiation_wavelength 0.71069
_diffrn_reflns_av_R_equivalents 0.0422
_diffrn_reflns_av_sigmaI/netI 0.0616
_diffrn_reflns_limit_h_max 19
_diffrn_reflns_limit_h_min -19
_diffrn_reflns_limit_k_max 11
_diffrn_reflns_limit_k_min -11
_diffrn_reflns_limit_l_max 30
_diffrn_reflns_limit_l_min -30
_diffrn_reflns_number 4344
_diffrn_reflns_theta_full 26.00
_diffrn_reflns_theta_max 26.00
_diffrn_reflns_theta_min 2.94
_diffrn_standards_decay_% 3
_diffrn_standards_interval_count 100
_diffrn_standards_interval_time '1 h'
_diffrn_standards_number 3
_exptl_absorpt_coefficient_mu 6.680
_exptl_absorpt_correction_T_max 0.669
_exptl_absorpt_correction_T_min 0.193
_exptl_absorpt_correction_type refdelf
_exptl_absorpt_process_details DIFABS
_exptl_crystal_colour black
_exptl_crystal_density_diffrn 2.204
_exptl_crystal_description irregular
_exptl_crystal_F_000 2352
_exptl_crystal_size_max 0.28
_exptl_crystal_size_mid 0.20
_exptl_crystal_size_min 0.06
_refine_diff_density_max 0.645
_refine_diff_density_min -1.061
_refine_diff_density_rms 0.160
_refine_ls_extinction_method none
_refine_ls_goodness_of_fit_all 1.062
_refine_ls_goodness_of_fit_ref 1.078
_refine_ls_hydrogen_treatment noref
_refine_ls_matrix_type full
_refine_ls_number_parameters 253
_refine_ls_number_reflns 3627
_refine_ls_number_restraints 0
_refine_ls_restrained_S_all 1.093
_refine_ls_R_factor_all 0.0650
_refine_ls_R_factor_gt 0.0481
_refine_ls_shift/su_max 0.000
_refine_ls_shift/su_mean 0.000
_refine_ls_structure_factor_coef Fsqd
_refine_ls_weighting_details 'calc w=1/[\s^2^(Fo^2^)+(0.0507P)^2^+24.9325P] where P=(Fo^2^+2Fc^2^)/3'
_refine_ls_weighting_scheme calc
_refine_ls_wR_factor_all 0.1283
_refine_ls_wR_factor_ref 0.1134
_reflns_number_gt 2980
_reflns_number_total 3632
_reflns_threshold_expression >2sigma(I)
_cod_data_source_file b800022k.txt
_cod_data_source_block gcu05a
_cod_depositor_comments
;
The following automatic conversions were performed:
'_symmetry_cell_setting' value 'Monoclinic' changed to 'monoclinic'
according to '/home/saulius/struct/CIF-dictionaries/cif_core.dic'
dictionary named 'cif_core.dic' version 2.4.1 from 2010-06-29.

Automatic conversion script
Id: cif_fix_enum 1527 2010-12-29 10:47:43Z saulius 
;
_cod_original_sg_symbol_H-M I2/a
_cod_database_code 7003825
_refine_ls_restrained_s_ref 1.072

loop_
_symmetry_equiv_pos_as_xyz
'x, y, z'
'-x+1/2, y, -z'
'x+1/2, y+1/2, z+1/2'
'-x+1, y+1/2, -z+1/2'
'-x, -y, -z'
'x-1/2, -y, z'
'-x+1/2, -y+1/2, -z+1/2'
'x, -y+1/2, z+1/2'

loop_
_atom_site_aniso_label
_atom_site_aniso_U_11
_atom_site_aniso_U_22
_atom_site_aniso_U_33
_atom_site_aniso_U_23
_atom_site_aniso_U_13
_atom_site_aniso_U_12
Cu1 0.0112(3) 0.0148(4) 0.0181(4) -0.0014(3) -0.0010(3) 0.0005(3)
Cu2 0.0127(3) 0.0091(4) 0.0179(4) -0.0009(3) -0.0006(3) -0.0021(3)
N11 0.014(2) 0.016(3) 0.026(3) -0.004(2) -0.001(2) -0.005(2)
N12 0.015(2) 0.010(2) 0.018(2) 0.000(2) 0.000(2) 0.001(2)
N13 0.027(3) 0.041(4) 0.023(3) 0.005(3) 0.001(2) 0.002(3)
N21 0.018(2) 0.014(3) 0.022(3) -0.005(2) 0.003(2) 0.000(2)
N22 0.015(2) 0.010(2) 0.021(2) 0.002(2) 0.000(2) 0.000(2)
N23 0.033(3) 0.025(3) 0.026(3) -0.005(3) -0.003(2) -0.003(2)
N31 0.020(2) 0.014(3) 0.031(3) 0.003(2) 0.004(2) 0.004(2)
N32 0.014(2) 0.008(2) 0.024(2) 0.001(2) -0.005(2) -0.002(2)
N33 0.018(2) 0.009(2) 0.022(2) -0.001(2) -0.002(2) 0.002(2)
N41 0.016(2) 0.022(3) 0.021(3) 0.001(2) 0.002(2) 0.000(2)
N42 0.020(2) 0.007(2) 0.019(2) 0.001(2) -0.004(2) 0.000(2)
N43 0.015(2) 0.009(2) 0.028(3) -0.001(2) 0.001(2) 0.004(2)
N1 0.013(2) 0.012(2) 0.020(2) -0.003(2) -0.001(2) -0.003(2)
C1 0.025(3) 0.013(3) 0.027(3) 0.003(2) 0.004(2) -0.003(2)
C2 0.026(3) 0.017(3) 0.025(3) 0.008(3) -0.003(3) -0.006(3)
C3 0.025(3) 0.027(4) 0.023(3) -0.003(3) 0.006(3) -0.001(3)
C4 0.026(3) 0.030(4) 0.028(3) -0.003(3) 0.000(3) 0.006(3)
C5 0.022(3) 0.010(3) 0.023(3) -0.002(2) -0.003(2) 0.005(2)
Br1 0.0437(4) 0.0431(5) 0.0283(4) -0.0014(3) 0.0106(3) 0.0011(3)
N2 0.014(2) 0.020(3) 0.023(3) -0.006(2) -0.001(2) 0.000(2)
C6 0.021(3) 0.024(4) 0.029(3) -0.006(3) 0.000(3) -0.004(3)
C7 0.019(3) 0.031(4) 0.026(3) 0.003(3) 0.000(2) -0.006(3)
C8 0.017(3) 0.037(4) 0.019(3) -0.003(3) 0.002(2) 0.002(3)
C9 0.024(3) 0.023(4) 0.024(3) -0.001(3) 0.000(2) 0.008(3)
C10 0.025(3) 0.021(4) 0.029(3) 0.004(3) 0.001(3) 0.002(3)
Br2 0.0266(3) 0.0335(4) 0.0238(3) -0.0022(3) 0.0034(3) -0.0018(3)

loop_
_atom_site_label
_atom_site_type_symbol
_atom_site_fract_x
_atom_site_fract_y
_atom_site_fract_z
_atom_site_U_iso_or_equiv
_atom_site_thermal_displace_type
_atom_site_occupancy
_atom_site_calc_flag
_atom_site_refinement_flags
_atom_site_disorder_group
Cu1 Cu 0.80349(4) 0.05920(8) 0.27680(3) 0.0148(2) Uani 1 d . .
Cu2 Cu 0.97992(4) 0.12790(7) 0.23651(3) 0.0133(2) Uani 1 d . .
N11 N 0.9214(3) 0.1208(6) 0.3054(2) 0.0187(11) Uani 1 d . .
N12 N 0.9538(3) 0.1102(5) 0.3507(2) 0.0143(10) Uani 1 d . .
N13 N 0.9836(3) 0.1015(7) 0.3941(2) 0.0304(13) Uani 1 d . .
N21 N 0.8645(3) 0.0615(5) 0.2093(2) 0.0178(10) Uani 1 d . .
N22 N 0.8407(3) 0.0009(5) 0.1676(2) 0.0151(10) Uani 1 d . .
N23 N 0.8167(4) -0.0554(6) 0.1283(2) 0.0285(13) Uani 1 d . .
N31 N 0.8210(3) -0.1771(6) 0.2828(2) 0.0214(11) Uani 1 d . .
N32 N 0.8667(3) -0.2374(5) 0.2559(2) 0.0156(10) Uani 1 d . .
N33 N 0.9127(3) -0.3001(5) 0.2280(2) 0.0168(10) Uani 1 d . .
N41 N 0.6944(3) 0.0919(6) 0.2356(2) 0.0194(11) Uani 1 d . .
N42 N 0.6290(3) 0.1063(5) 0.2559(2) 0.0157(10) Uani 1 d . .
N43 N 0.5636(3) 0.1204(5) 0.2730(2) 0.0176(10) Uani 1 d . .
N1 N 1.0225(3) 0.1109(5) 0.1635(2) 0.0150(10) Uani 1 d . .
C1 C 1.0367(4) 0.2287(7) 0.1339(3) 0.0214(13) Uani 1 d . .
H1 H 1.0244 0.3175 0.1482 0.026 Uiso 1 calc R .
C2 C 1.0684(4) 0.2239(7) 0.0838(3) 0.0231(13) Uani 1 d . .
H2 H 1.0774 0.3070 0.0646 0.028 Uiso 1 calc R .
C3 C 1.0866(4) 0.0895(7) 0.0629(3) 0.0248(14) Uani 1 d . .
C4 C 1.0710(4) -0.0335(8) 0.0921(3) 0.0281(15) Uani 1 d . .
H4 H 1.0815 -0.1236 0.0784 0.034 Uiso 1 calc R .
C5 C 1.0392(4) -0.0172(7) 0.1424(2) 0.0186(12) Uani 1 d . .
H5 H 1.0289 -0.0986 0.1623 0.022 Uiso 1 calc R .
Br1 Br 1.12705(5) 0.07834(9) -0.00640(3) 0.0380(2) Uani 1 d . .
N2 N 0.7542(3) 0.0683(6) 0.3483(2) 0.0191(11) Uani 1 d . .
C6 C 0.7223(4) -0.0485(7) 0.3710(3) 0.0248(14) Uani 1 d . .
H6 H 0.7302 -0.1367 0.3549 0.030 Uiso 1 calc R .
C7 C 0.6784(4) -0.0434(8) 0.4170(3) 0.0254(14) Uani 1 d . .
H7 H 0.6571 -0.1258 0.4317 0.030 Uiso 1 calc R .
C8 C 0.6676(4) 0.0879(8) 0.4400(2) 0.0242(14) Uani 1 d . .
C9 C 0.7000(4) 0.2103(7) 0.4180(3) 0.0240(14) Uani 1 d . .
H9 H 0.6931 0.2993 0.4337 0.029 Uiso 1 calc R .
C10 C 0.7431(4) 0.1955(7) 0.3715(3) 0.0251(14) Uani 1 d . .
H10 H 0.7649 0.2765 0.3560 0.030 Uiso 1 calc R .
Br2 Br 0.60647(4) 0.10354(8) 0.50226(3) 0.0279(2) Uani 1 d . .

loop_
_atom_type_symbol
_atom_type_description
_atom_type_scat_dispersion_real
_atom_type_scat_dispersion_imag
_atom_type_scat_source
C C 0.0033 0.0016 'International Tables Vol C Tables 4.2.6.8 and 6.1.1.4'
H H 0.0000 0.0000 'International Tables Vol C Tables 4.2.6.8 and 6.1.1.4'
N N 0.0061 0.0033 'International Tables Vol C Tables 4.2.6.8 and 6.1.1.4'
Cu Cu 0.3201 1.2651 'International Tables Vol C Tables 4.2.6.8 and 6.1.1.4'
Br Br -0.2901 2.4595 'International Tables Vol C Tables 4.2.6.8 and 6.1.1.4'

loop_
_geom_angle_atom_site_label_1
_geom_angle_atom_site_label_2
_geom_angle_atom_site_label_3
_geom_angle
_geom_angle_site_symmetry_1
_geom_angle_site_symmetry_3
_geom_angle_publ_flag
N41 Cu1 N2 93.5(2) . . yes
N41 Cu1 N21 91.8(2) . . yes
N2 Cu1 N21 173.3(2) . . yes
N41 Cu1 N11 152.6(2) . . yes
N2 Cu1 N11 95.4(2) . . yes
N21 Cu1 N11 78.0(2) . . yes
N41 Cu1 N31 106.8(2) . . yes
N2 Cu1 N31 92.3(2) . . yes
N21 Cu1 N31 90.0(2) . . yes
N11 Cu1 N31 98.6(2) . . yes
N33 Cu2 N1 95.1(2) 4_655 . yes
N33 Cu2 N11 94.3(2) 4_655 . yes
N1 Cu2 N11 170.0(2) . . yes
N33 Cu2 N21 172.7(2) 4_655 . yes
N1 Cu2 N21 92.2(2) . . yes
N11 Cu2 N21 78.6(2) . . yes
N33 Cu2 N43 86.8(2) 4_655 7_655 yes
N1 Cu2 N43 95.9(2) . 7_655 yes
N11 Cu2 N43 88.1(2) . 7_655 yes
N21 Cu2 N43 91.2(2) . 7_655 yes
N12 N11 Cu2 127.0(4) . . yes
N12 N11 Cu1 128.2(4) . . yes
Cu2 N11 Cu1 101.0(2) . . yes
N13 N12 N11 178.9(6) . . yes
N22 N21 Cu1 124.5(4) . . yes
N22 N21 Cu2 130.5(4) . . yes
Cu1 N21 Cu2 102.4(2) . . yes
N23 N22 N21 178.7(6) . . yes
N32 N31 Cu1 121.4(4) . . yes
N31 N32 N33 179.1(6) . . yes
N32 N33 Cu2 117.1(4) . 4_645 yes
N42 N41 Cu1 124.1(4) . . yes
N43 N42 N41 176.6(6) . . yes
N42 N43 Cu2 109.1(4) . 7_655 yes
C5 N1 C1 118.1(5) . . ?
C5 N1 Cu2 121.1(4) . . ?
C1 N1 Cu2 120.7(4) . . ?
N1 C1 C2 123.3(6) . . ?
N1 C1 H1 118.3 . . ?
C2 C1 H1 118.3 . . ?
C1 C2 C3 117.7(6) . . ?
C1 C2 H2 121.2 . . ?
C3 C2 H2 121.2 . . ?
C4 C3 C2 120.0(5) . . ?
C4 C3 Br1 121.0(5) . . ?
C2 C3 Br1 118.9(5) . . ?
C5 C4 C3 117.9(6) . . ?
C5 C4 H4 121.1 . . ?
C3 C4 H4 121.1 . . ?
N1 C5 C4 122.9(6) . . ?
N1 C5 H5 118.5 . . ?
C4 C5 H5 118.5 . . ?
C10 N2 C6 118.5(5) . . ?
C10 N2 Cu1 119.5(4) . . ?
C6 N2 Cu1 121.5(4) . . ?
N2 C6 C7 123.1(6) . . ?
N2 C6 H6 118.4 . . ?
C7 C6 H6 118.4 . . ?
C8 C7 C6 117.5(6) . . ?
C8 C7 H7 121.2 . . ?
C6 C7 H7 121.2 . . ?
C7 C8 C9 121.0(5) . . ?
C7 C8 Br2 119.9(5) . . ?
C9 C8 Br2 119.2(5) . . ?
C8 C9 C10 117.7(6) . . ?
C8 C9 H9 121.1 . . ?
C10 C9 H9 121.1 . . ?
N2 C10 C9 122.2(6) . . ?
N2 C10 H10 118.9 . . ?
C9 C10 H10 118.9 . . ?

loop_
_geom_bond_atom_site_label_1
_geom_bond_atom_site_label_2
_geom_bond_distance
_geom_bond_site_symmetry_2
_geom_bond_publ_flag
Cu1 N41 1.970(5) . yes
Cu1 N2 1.993(5) . yes
Cu1 N21 1.996(5) . yes
Cu1 N11 2.039(5) . yes
Cu1 N31 2.235(5) . yes
Cu2 N33 1.980(5) 4_655 yes
Cu2 N1 1.986(5) . yes
Cu2 N11 2.005(5) . yes
Cu2 N21 2.007(5) . yes
Cu2 N43 2.464(5) 7_655 yes
N11 N12 1.203(7) . yes
N12 N13 1.144(7) . yes
N21 N22 1.214(7) . yes
N22 N23 1.146(7) . yes
N31 N32 1.168(7) . yes
N32 N33 1.198(6) . yes
N33 Cu2 1.980(5) 4_645 ?
N41 N42 1.199(6) . yes
N42 N43 1.161(6) . yes
N43 Cu2 2.464(5) 7_655 ?
N1 C5 1.344(7) . ?
N1 C1 1.353(8) . ?
C1 C2 1.375(8) . ?
C1 H1 0.93 . ?
C2 C3 1.401(9) . ?
C2 H2 0.93 . ?
C3 C4 1.394(10) . ?
C3 Br1 1.881(6) . ?
C4 C5 1.387(9) . ?
C4 H4 0.93 . ?
C5 H5 0.93 . ?
N2 C10 1.339(8) . ?
N2 C6 1.347(8) . ?
C6 C7 1.382(9) . ?
C6 H6 0.93 . ?
C7 C8 1.372(9) . ?
C7 H7 0.93 . ?
C8 C9 1.387(9) . ?
C8 Br2 1.890(6) . ?
C9 C10 1.393(9) . ?
C9 H9 0.93 . ?
C10 H10 0.93 . ?

loop_
_geom_torsion_atom_site_label_1
_geom_torsion_atom_site_label_2
_geom_torsion_atom_site_label_3
_geom_torsion_atom_site_label_4
_geom_torsion
_geom_torsion_site_symmetry_1
_geom_torsion_site_symmetry_2
_geom_torsion_site_symmetry_3
_geom_torsion_site_symmetry_4
_geom_torsion_publ_flag
N33 Cu2 N11 N12 -24.3(5) 4_655 . . . ?
N21 Cu2 N11 N12 157.5(6) . . . . ?
N43 Cu2 N11 N12 -110.9(5) 7_655 . . . ?
N33 Cu2 N11 Cu1 176.5(2) 4_655 . . . ?
N21 Cu2 N11 Cu1 -1.7(2) . . . . ?
N43 Cu2 N11 Cu1 89.9(2) 7_655 . . . ?
N41 Cu1 N11 N12 132.7(5) . . . . ?
N2 Cu1 N11 N12 24.1(5) . . . . ?
N21 Cu1 N11 N12 -157.1(6) . . . . ?
N31 Cu1 N11 N12 -69.0(5) . . . . ?
N41 Cu1 N11 Cu2 -68.5(5) . . . . ?
N2 Cu1 N11 Cu2 -177.1(2) . . . . ?
N21 Cu1 N11 Cu2 1.7(2) . . . . ?
N31 Cu1 N11 Cu2 89.8(2) . . . . ?
N41 Cu1 N21 N22 -44.0(5) . . . . ?
N11 Cu1 N21 N22 161.6(5) . . . . ?
N31 Cu1 N21 N22 62.8(5) . . . . ?
N41 Cu1 N21 Cu2 152.7(2) . . . . ?
N11 Cu1 N21 Cu2 -1.7(2) . . . . ?
N31 Cu1 N21 Cu2 -100.5(2) . . . . ?
N1 Cu2 N21 N22 16.1(6) . . . . ?
N11 Cu2 N21 N22 -160.1(6) . . . . ?
N43 Cu2 N21 N22 112.0(6) 7_655 . . . ?
N1 Cu2 N21 Cu1 177.9(2) . . . . ?
N11 Cu2 N21 Cu1 1.7(2) . . . . ?
N43 Cu2 N21 Cu1 -86.2(2) 7_655 . . . ?
N41 Cu1 N31 N32 103.6(5) . . . . ?
N2 Cu1 N31 N32 -162.0(5) . . . . ?
N21 Cu1 N31 N32 11.8(5) . . . . ?
N11 Cu1 N31 N32 -66.1(5) . . . . ?
N2 Cu1 N41 N42 -1.2(5) . . . . ?
N21 Cu1 N41 N42 -177.3(5) . . . . ?
N11 Cu1 N41 N42 -110.2(6) . . . . ?
N31 Cu1 N41 N42 92.2(5) . . . . ?
N33 Cu2 N1 C5 106.5(4) 4_655 . . . ?
N21 Cu2 N1 C5 -74.8(4) . . . . ?
N43 Cu2 N1 C5 -166.2(4) 7_655 . . . ?
N33 Cu2 N1 C1 -72.5(5) 4_655 . . . ?
N21 Cu2 N1 C1 106.1(4) . . . . ?
N43 Cu2 N1 C1 14.7(4) 7_655 . . . ?
C5 N1 C1 C2 -1.0(9) . . . . ?
Cu2 N1 C1 C2 178.1(5) . . . . ?
N1 C1 C2 C3 0.0(9) . . . . ?
C1 C2 C3 C4 1.2(9) . . . . ?
C1 C2 C3 Br1 178.3(5) . . . . ?
C2 C3 C4 C5 -1.4(9) . . . . ?
Br1 C3 C4 C5 -178.4(5) . . . . ?
C1 N1 C5 C4 0.7(8) . . . . ?
Cu2 N1 C5 C4 -178.3(4) . . . . ?
C3 C4 C5 N1 0.5(9) . . . . ?
N41 Cu1 N2 C10 -84.2(5) . . . . ?
N11 Cu1 N2 C10 69.9(5) . . . . ?
N31 Cu1 N2 C10 168.8(5) . . . . ?
N41 Cu1 N2 C6 87.6(5) . . . . ?
N11 Cu1 N2 C6 -118.3(5) . . . . ?
N31 Cu1 N2 C6 -19.4(5) . . . . ?
C10 N2 C6 C7 0.1(9) . . . . ?
Cu1 N2 C6 C7 -171.7(5) . . . . ?
N2 C6 C7 C8 0.0(10) . . . . ?
C6 C7 C8 C9 -0.3(9) . . . . ?
C6 C7 C8 Br2 178.8(5) . . . . ?
C7 C8 C9 C10 0.5(9) . . . . ?
Br2 C8 C9 C10 -178.6(5) . . . . ?
C6 N2 C10 C9 0.1(9) . . . . ?
Cu1 N2 C10 C9 172.1(5) . . . . ?
C8 C9 C10 N2 -0.4(9) . . . . ?
